data_7034927
loop_
_publ_author_name
'Hoque, Md Najbul'
'Gogoi, Abhijit'
'Das, Gopal'

_publ_section_title
;
 Anion complexation with cyanobenzoyl substituted first and second
 generation tripodal amide receptors: crystal structure and solution
 studies.
;
_journal_issue 34
_journal_name_full 'Dalton transactions (Cambridge, England : 2003)'
_journal_page_first 15220
_journal_page_last 15231
_journal_paper_doi 10.1039/c5dt00369e
_journal_volume 44
_journal_year 2015
_chemical_formula_moiety 'C30 H28 N7 O3, I'
_chemical_formula_sum 'C30 H28 I N7 O3'
_chemical_formula_weight 661.49
_chemical_name_systematic
; 
 ? 
;
_space_group_IT_number 2
_symmetry_cell_setting triclinic
_symmetry_space_group_name_Hall '-P 1'
_symmetry_space_group_name_H-M 'P -1'
_atom_sites_solution_hydrogens geom
_atom_sites_solution_primary direct
_atom_sites_solution_secondary difmap
_audit_creation_method SHELXL-97
_audit_update_record
;
2015-04-10 deposited with the CCDC.
2015-04-23 downloaded from the CCDC.
;
_cell_angle_alpha 72.706(5)
_cell_angle_beta 84.786(5)
_cell_angle_gamma 86.852(5)
_cell_formula_units_Z 2
_cell_length_a 7.7036(7)
_cell_length_b 12.0659(11)
_cell_length_c 16.4604(14)
_cell_measurement_reflns_used 4165
_cell_measurement_temperature 298(2)
_cell_measurement_theta_max 20.62
_cell_measurement_theta_min 2.60
_cell_volume 1454.2(2)
_computing_cell_refinement 'Bruker SMART'
_computing_data_collection 'Bruker SMART'
_computing_data_reduction 'Bruker SAINT'
_computing_molecular_graphics 'Bruker SHELXTL'
_computing_publication_material 'Bruker SHELXTL'
_computing_structure_refinement 'Bruker SHELXTL'
_computing_structure_solution 'Bruker SHELXTL'
_diffrn_ambient_temperature 298(2)
_diffrn_measured_fraction_theta_full 0.990
_diffrn_measured_fraction_theta_max 0.990
_diffrn_measurement_device_type 'CCD area detector'
_diffrn_measurement_method 'phi and omega scans'
_diffrn_radiation_monochromator graphite
_diffrn_radiation_source 'fine-focus sealed tube'
_diffrn_radiation_type MoK\a
_diffrn_radiation_wavelength 0.71073
_diffrn_reflns_av_R_equivalents 0.0645
_diffrn_reflns_av_unetI/netI 0.1372
_diffrn_reflns_limit_h_max 10
_diffrn_reflns_limit_h_min -9
_diffrn_reflns_limit_k_max 13
_diffrn_reflns_limit_k_min -13
_diffrn_reflns_limit_l_max 21
_diffrn_reflns_limit_l_min -17
_diffrn_reflns_number 13002
_diffrn_reflns_theta_full 27.79
_diffrn_reflns_theta_max 27.79
_diffrn_reflns_theta_min 1.30
_exptl_absorpt_coefficient_mu 1.145
_exptl_absorpt_correction_T_max 0.751
_exptl_absorpt_correction_T_min 0.678
_exptl_absorpt_correction_type multi-scan
_exptl_absorpt_process_details SADABS
_exptl_crystal_colour colorless
_exptl_crystal_density_diffrn 1.511
_exptl_crystal_density_method 'not measured'
_exptl_crystal_description block
_exptl_crystal_F_000 668.0
_exptl_crystal_size_max 0.36
_exptl_crystal_size_mid 0.29
_exptl_crystal_size_min 0.25
_refine_diff_density_max 1.149
_refine_diff_density_min -1.186
_refine_diff_density_rms 0.124
_refine_ls_extinction_method none
_refine_ls_goodness_of_fit_ref 0.908
_refine_ls_hydrogen_treatment mixed
_refine_ls_matrix_type full
_refine_ls_number_parameters 374
_refine_ls_number_reflns 6798
_refine_ls_number_restraints 0
_refine_ls_restrained_S_all 0.908
_refine_ls_R_factor_all 0.1314
_refine_ls_R_factor_gt 0.0583
_refine_ls_shift/su_max 0.009
_refine_ls_shift/su_mean 0.008
_refine_ls_structure_factor_coef Fsqd
_refine_ls_weighting_details 'calc w=1/[\s^2^(Fo^2^)+(0.0704P)^2^+0.0000P] where P=(Fo^2^+2Fc^2^)/3'
_refine_ls_weighting_scheme calc
_refine_ls_wR_factor_gt 0.1199
_refine_ls_wR_factor_ref 0.1429
_reflns_number_gt 3466
_reflns_number_total 6798
_reflns_threshold_expression >2sigma(I)
_cod_data_source_file c5dt00369e2.cif
_cod_data_source_block 1LH-I
_cod_depositor_comments 'Adding full bibliography for 7034925--7034934.cif.'
_cod_database_code 7034927

loop_
_symmetry_equiv_pos_as_xyz
'x, y, z'
'-x, -y, -z'

loop_
_atom_site_label
_atom_site_type_symbol
_atom_site_fract_x
_atom_site_fract_y
_atom_site_fract_z
_atom_site_U_iso_or_equiv
_atom_site_adp_type
_atom_site_occupancy
_atom_site_symmetry_multiplicity
_atom_site_calc_flag
_atom_site_refinement_flags
O2 O 0.8339(8) -0.0731(5) 0.4211(3) 0.0713(19) Uani 1 1 d .
O3 O 1.2720(7) 0.0976(5) 0.2964(3) 0.0625(16) Uani 1 1 d .
O1 O 0.7098(6) 0.2270(4) 0.1704(3) 0.0527(14) Uani 1 1 d .
N6 N 0.6276(10) 0.4391(6) 0.5855(4) 0.085(3) Uani 1 1 d .
N7 N 0.8978(13) 0.6456(8) 0.3842(5) 0.104(3) Uani 1 1 d .
N1 N 0.7694(8) -0.0018(5) 0.1786(3) 0.0352(16) Uani 1 1 d .
N4 N 1.0529(7) 0.1350(5) 0.2097(3) 0.0457(16) Uani 1 1 d .
H4N H 0.9685 0.1813 0.1890 0.055 Uiso 1 1 calc R
N3 N 0.5993(7) -0.0123(5) 0.3471(3) 0.0439(16) Uani 1 1 d .
H3N H 0.5227 0.0425 0.3301 0.053 Uiso 1 1 calc R
N2 N 0.5117(8) 0.2164(5) 0.0831(3) 0.0418(16) Uani 1 1 d .
H2N H 0.4082 0.2357 0.0672 0.050 Uiso 1 1 calc R
C11 C 0.7557(10) -0.1128(6) 0.2513(4) 0.046(2) Uani 1 1 d .
H11B H 0.8629 -0.1258 0.2800 0.056 Uiso 1 1 calc R
H11A H 0.7449 -0.1769 0.2281 0.056 Uiso 1 1 calc R
C13 C 0.7147(11) -0.0031(7) 0.4021(4) 0.043(2) Uani 1 1 d .
C14 C 0.6886(10) 0.0962(7) 0.4394(4) 0.040(2) Uani 1 1 d .
C15 C 0.7895(9) 0.0951(6) 0.5050(4) 0.046(2) Uani 1 1 d .
H15 H 0.8677 0.0334 0.5249 0.056 Uiso 1 1 calc R
C16 C 0.7746(10) 0.1852(7) 0.5411(4) 0.050(2) Uani 1 1 d .
H16 H 0.8438 0.1839 0.5848 0.060 Uiso 1 1 calc R
C19 C 0.5710(11) 0.1900(7) 0.4106(4) 0.056(2) Uani 1 1 d .
H19 H 0.5026 0.1922 0.3664 0.067 Uiso 1 1 calc R
C18 C 0.5572(10) 0.2780(7) 0.4474(4) 0.054(2) Uani 1 1 d .
H18 H 0.4784 0.3394 0.4279 0.065 Uiso 1 1 calc R
C17 C 0.6575(10) 0.2781(7) 0.5130(4) 0.043(2) Uani 1 1 d .
C20 C 0.6384(11) 0.3687(7) 0.5532(5) 0.056(2) Uani 1 1 d .
C21 C 0.9465(9) 0.0094(6) 0.1327(4) 0.0419(19) Uani 1 1 d .
H21A H 0.9430 0.0731 0.0805 0.050 Uiso 1 1 calc R
H21B H 0.9759 -0.0611 0.1169 0.050 Uiso 1 1 calc R
C22 C 1.0909(9) 0.0304(6) 0.1840(4) 0.048(2) Uani 1 1 d .
H22A H 1.1018 -0.0356 0.2344 0.057 Uiso 1 1 calc R
H22B H 1.2012 0.0380 0.1496 0.057 Uiso 1 1 calc R
C30 C 1.0199(9) 0.3635(7) 0.2337(4) 0.044(2) Uani 1 1 d .
H30 H 1.0026 0.3617 0.1789 0.053 Uiso 1 1 calc R
C24 C 1.0923(9) 0.2680(7) 0.2904(4) 0.0358(18) Uani 1 1 d .
C25 C 1.1178(9) 0.2715(7) 0.3715(4) 0.046(2) Uani 1 1 d .
H25 H 1.1673 0.2071 0.4097 0.055 Uiso 1 1 calc R
C26 C 1.0718(10) 0.3674(8) 0.3966(5) 0.053(2) Uani 1 1 d .
H26 H 1.0901 0.3689 0.4514 0.064 Uiso 1 1 calc R
C27 C 0.9974(10) 0.4630(7) 0.3398(5) 0.049(2) Uani 1 1 d .
C29 C 0.9728(10) 0.4619(7) 0.2578(4) 0.047(2) Uani 1 1 d .
H29 H 0.9252 0.5268 0.2193 0.057 Uiso 1 1 calc R
C28 C 0.9445(13) 0.5662(10) 0.3652(5) 0.070(3) Uani 1 1 d .
C3 C 0.5759(11) 0.2699(7) 0.1335(4) 0.047(2) Uani 1 1 d .
C23 C 1.1496(11) 0.1593(7) 0.2659(4) 0.044(2) Uani 1 1 d .
I1 I 0.84845(7) 0.73302(4) 0.04654(3) 0.0557(3) Uani 1 1 d .
C1 C 0.6305(8) 0.0077(6) 0.1183(4) 0.040(2) Uani 1 1 d .
H1B H 0.5200 -0.0119 0.1515 0.048 Uiso 1 1 calc R
H1A H 0.6569 -0.0495 0.0878 0.048 Uiso 1 1 calc R
C12 C 0.6036(9) -0.1134(6) 0.3165(4) 0.0430(19) Uani 1 1 d .
H12B H 0.4957 -0.1155 0.2910 0.052 Uiso 1 1 calc R
H12A H 0.6121 -0.1830 0.3644 0.052 Uiso 1 1 calc R
C2 C 0.6095(9) 0.1261(6) 0.0534(4) 0.042(2) Uani 1 1 d .
H2B H 0.7250 0.1544 0.0313 0.050 Uiso 1 1 calc R
H2A H 0.5523 0.1158 0.0061 0.050 Uiso 1 1 calc R
C8 C 0.3166(10) 0.5502(7) 0.1002(4) 0.054(2) Uani 1 1 d .
H8 H 0.2371 0.5951 0.0637 0.064 Uiso 1 1 calc R
C7 C 0.3732(10) 0.5886(7) 0.1635(5) 0.048(2) Uani 1 1 d .
C6 C 0.4884(10) 0.5207(7) 0.2194(5) 0.052(2) Uani 1 1 d .
H6 H 0.5242 0.5456 0.2634 0.063 Uiso 1 1 calc R
C5 C 0.5487(10) 0.4166(7) 0.2090(4) 0.047(2) Uani 1 1 d .
H5 H 0.6269 0.3708 0.2458 0.057 Uiso 1 1 calc R
C9 C 0.3783(10) 0.4445(7) 0.0907(4) 0.046(2) Uani 1 1 d .
H9 H 0.3410 0.4180 0.0478 0.055 Uiso 1 1 calc R
C4 C 0.4947(9) 0.3794(6) 0.1450(4) 0.0351(19) Uani 1 1 d .
C10 C 0.3170(12) 0.7006(10) 0.1738(5) 0.064(3) Uani 1 1 d .
N5 N 0.2809(11) 0.7898(7) 0.1819(5) 0.094(3) Uani 1 1 d .
H1N H 0.749(10) 0.055(7) 0.208(4) 0.09(3) Uiso 1 1 d .

loop_
_atom_site_aniso_label
_atom_site_aniso_U_11
_atom_site_aniso_U_22
_atom_site_aniso_U_33
_atom_site_aniso_U_23
_atom_site_aniso_U_13
_atom_site_aniso_U_12
O2 0.064(4) 0.072(5) 0.096(4) -0.047(4) -0.049(4) 0.043(4)
O3 0.053(4) 0.062(4) 0.083(4) -0.031(3) -0.041(3) 0.029(3)
O1 0.044(4) 0.047(3) 0.082(4) -0.039(3) -0.026(3) 0.020(3)
N6 0.115(7) 0.072(6) 0.090(5) -0.052(5) -0.039(5) 0.019(5)
N7 0.155(9) 0.079(7) 0.094(6) -0.048(5) -0.039(6) 0.040(7)
N1 0.039(4) 0.031(4) 0.040(3) -0.016(3) -0.011(3) 0.003(3)
N4 0.044(4) 0.034(4) 0.070(4) -0.026(3) -0.030(3) 0.014(3)
N3 0.045(4) 0.042(4) 0.048(3) -0.018(3) -0.023(3) 0.020(3)
N2 0.042(4) 0.035(4) 0.056(4) -0.023(3) -0.025(3) 0.028(3)
C11 0.054(6) 0.033(5) 0.054(5) -0.015(4) -0.015(4) 0.006(4)
C13 0.043(5) 0.040(6) 0.048(4) -0.017(4) -0.008(4) 0.003(5)
C14 0.042(5) 0.043(5) 0.039(4) -0.016(4) -0.013(4) 0.009(4)
C15 0.046(5) 0.045(5) 0.053(4) -0.021(4) -0.018(4) 0.016(4)
C16 0.046(5) 0.063(6) 0.047(4) -0.024(4) -0.011(4) 0.002(5)
C19 0.067(6) 0.056(6) 0.054(5) -0.029(5) -0.024(5) 0.012(5)
C18 0.058(6) 0.053(6) 0.058(5) -0.026(4) -0.029(4) 0.033(5)
C17 0.047(5) 0.045(6) 0.046(4) -0.025(4) -0.006(4) 0.003(5)
C20 0.062(6) 0.051(6) 0.064(5) -0.031(5) -0.018(5) 0.012(5)
C21 0.031(5) 0.050(5) 0.051(4) -0.024(4) -0.007(4) 0.004(4)
C22 0.030(5) 0.042(5) 0.080(5) -0.031(4) -0.014(4) 0.009(4)
C30 0.045(5) 0.047(6) 0.047(4) -0.020(4) -0.015(4) -0.002(4)
C24 0.030(5) 0.039(5) 0.040(4) -0.013(4) -0.008(3) 0.003(4)
C25 0.045(5) 0.043(6) 0.047(5) -0.009(4) -0.012(4) 0.006(4)
C26 0.062(6) 0.056(6) 0.044(5) -0.019(5) -0.012(4) 0.010(5)
C27 0.048(6) 0.043(6) 0.064(5) -0.030(5) -0.004(4) 0.006(5)
C29 0.059(6) 0.034(5) 0.050(5) -0.009(4) -0.016(4) 0.001(4)
C28 0.089(8) 0.063(8) 0.064(6) -0.025(6) -0.017(5) 0.013(7)
C3 0.052(6) 0.045(6) 0.044(4) -0.008(4) -0.021(4) -0.006(5)
C23 0.041(5) 0.053(6) 0.042(4) -0.017(4) -0.009(4) -0.004(5)
I1 0.0593(4) 0.0496(4) 0.0613(4) -0.0166(3) -0.0234(3) 0.0036(3)
C1 0.037(5) 0.039(5) 0.057(4) -0.030(4) -0.026(4) 0.019(4)
C12 0.043(5) 0.042(5) 0.048(4) -0.020(4) -0.002(4) -0.001(4)
C2 0.040(5) 0.040(5) 0.049(4) -0.019(4) -0.023(4) 0.023(4)
C8 0.057(6) 0.042(6) 0.062(5) -0.014(4) -0.015(4) 0.008(5)
C7 0.049(6) 0.031(6) 0.068(5) -0.022(4) -0.008(5) 0.018(5)
C6 0.053(6) 0.044(6) 0.067(5) -0.028(5) -0.007(5) 0.012(5)
C5 0.049(6) 0.047(6) 0.052(4) -0.022(4) -0.015(4) 0.015(5)
C9 0.051(6) 0.033(5) 0.062(5) -0.027(4) -0.011(4) 0.007(4)
C4 0.030(5) 0.025(5) 0.054(4) -0.019(4) -0.009(4) 0.016(4)
C10 0.061(7) 0.056(7) 0.081(6) -0.033(6) -0.012(5) 0.022(6)
N5 0.108(8) 0.057(6) 0.132(7) -0.053(5) -0.027(5) 0.031(6)

loop_
_atom_type_symbol
_atom_type_description
_atom_type_scat_dispersion_real
_atom_type_scat_dispersion_imag
_atom_type_scat_source
C C 0.0033 0.0016 'International Tables Vol C Tables 4.2.6.8 and 6.1.1.4'
I I -0.4742 1.8119 'International Tables Vol C Tables 4.2.6.8 and 6.1.1.4'
N N 0.0061 0.0033 'International Tables Vol C Tables 4.2.6.8 and 6.1.1.4'
O O 0.0106 0.0060 'International Tables Vol C Tables 4.2.6.8 and 6.1.1.4'
H H 0.0000 0.0000 'International Tables Vol C Tables 4.2.6.8 and 6.1.1.4'

loop_
_geom_angle_atom_site_label_1
_geom_angle_atom_site_label_2
_geom_angle_atom_site_label_3
_geom_angle
C21 N1 C1 111.2(5)
C21 N1 C11 111.5(5)
C1 N1 C11 111.3(5)
C21 N1 H1N 111(5)
C1 N1 H1N 110(5)
C11 N1 H1N 102(4)
C23 N4 C22 120.1(6)
C23 N4 H4N 120.0
C22 N4 H4N 120.0
C13 N3 C12 120.7(6)
C13 N3 H3N 119.7
C12 N3 H3N 119.7
C3 N2 C2 123.0(6)
C3 N2 H2N 118.5
C2 N2 H2N 118.5
N1 C11 C12 114.2(6)
N1 C11 H11B 108.7
C12 C11 H11B 108.7
N1 C11 H11A 108.7
C12 C11 H11A 108.7
H11B C11 H11A 107.6
O2 C13 N3 121.3(7)
O2 C13 C14 121.0(7)
N3 C13 C14 117.7(8)
C15 C14 C19 119.0(7)
C15 C14 C13 117.2(7)
C19 C14 C13 123.8(6)
C16 C15 C14 120.2(7)
C16 C15 H15 119.9
C14 C15 H15 119.9
C15 C16 C17 121.1(7)
C15 C16 H16 119.5
C17 C16 H16 119.5
C18 C19 C14 120.0(7)
C18 C19 H19 120.0
C14 C19 H19 120.0
C19 C18 C17 121.7(7)
C19 C18 H18 119.2
C17 C18 H18 119.2
C18 C17 C16 118.1(7)
C18 C17 C20 121.4(8)
C16 C17 C20 120.4(6)
N6 C20 C17 178.2(9)
N1 C21 C22 114.5(5)
N1 C21 H21A 108.6
C22 C21 H21A 108.6
N1 C21 H21B 108.6
C22 C21 H21B 108.6
H21A C21 H21B 107.6
N4 C22 C21 110.9(6)
N4 C22 H22A 109.5
C21 C22 H22A 109.5
N4 C22 H22B 109.5
C21 C22 H22B 109.5
H22A C22 H22B 108.0
C29 C30 C24 120.3(6)
C29 C30 H30 119.8
C24 C30 H30 119.9
C25 C24 C30 119.5(7)
C25 C24 C23 118.5(7)
C30 C24 C23 122.0(6)
C26 C25 C24 121.2(7)
C26 C25 H25 119.4
C24 C25 H25 119.4
C25 C26 C27 119.2(7)
C25 C26 H26 120.4
C27 C26 H26 120.4
C26 C27 C29 120.5(8)
C26 C27 C28 120.5(7)
C29 C27 C28 119.0(8)
C30 C29 C27 119.3(7)
C30 C29 H29 120.4
C27 C29 H29 120.4
N7 C28 C27 177.6(11)
O1 C3 N2 118.5(8)
O1 C3 C4 119.9(6)
N2 C3 C4 121.6(6)
O3 C23 N4 122.7(8)
O3 C23 C24 122.3(6)
N4 C23 C24 115.0(7)
N1 C1 C2 115.2(5)
N1 C1 H1B 108.5
C2 C1 H1B 108.5
N1 C1 H1A 108.5
C2 C1 H1A 108.5
H1B C1 H1A 107.5
N3 C12 C11 112.0(5)
N3 C12 H12B 109.2
C11 C12 H12B 109.2
N3 C12 H12A 109.2
C11 C12 H12A 109.2
H12B C12 H12A 107.9
N2 C2 C1 117.1(6)
N2 C2 H2B 108.0
C1 C2 H2B 108.0
N2 C2 H2A 108.0
C1 C2 H2A 108.0
H2B C2 H2A 107.3
C7 C8 C9 119.8(7)
C7 C8 H8 120.1
C9 C8 H8 120.1
C8 C7 C6 120.3(8)
C8 C7 C10 121.7(8)
C6 C7 C10 118.0(7)
C5 C6 C7 119.1(7)
C5 C6 H6 120.4
C7 C6 H6 120.4
C6 C5 C4 120.4(7)
C6 C5 H5 119.8
C4 C5 H5 119.8
C4 C9 C8 119.4(7)
C4 C9 H9 120.3
C8 C9 H9 120.3
C9 C4 C5 120.9(7)
C9 C4 C3 121.6(6)
C5 C4 C3 117.3(7)
N5 C10 C7 176.8(10)

loop_
_geom_bond_atom_site_label_1
_geom_bond_atom_site_label_2
_geom_bond_distance
O2 C13 1.211(8)
O3 C23 1.217(8)
O1 C3 1.253(8)
N6 C20 1.125(8)
N7 C28 1.125(10)
N1 C21 1.491(8)
N1 C1 1.502(7)
N1 C11 1.509(8)
N1 H1N 0.95(8)
N4 C23 1.344(8)
N4 C22 1.453(8)
N4 H4N 0.8600
N3 C13 1.357(8)
N3 C12 1.449(7)
N3 H3N 0.8600
N2 C3 1.333(7)
N2 C2 1.468(8)
N2 H2N 0.8600
C11 C12 1.514(9)
C11 H11B 0.9700
C11 H11A 0.9700
C13 C14 1.497(10)
C14 C15 1.383(8)
C14 C19 1.405(10)
C15 C16 1.380(9)
C15 H15 0.9300
C16 C17 1.393(9)
C16 H16 0.9300
C19 C18 1.366(9)
C19 H19 0.9300
C18 C17 1.384(9)
C18 H18 0.9300
C17 C20 1.431(10)
C21 C22 1.531(8)
C21 H21A 0.9700
C21 H21B 0.9700
C22 H22A 0.9700
C22 H22B 0.9700
C30 C29 1.381(9)
C30 C24 1.376(9)
C30 H30 0.9300
C24 C25 1.381(8)
C24 C23 1.515(10)
C25 C26 1.360(9)
C25 H25 0.9300
C26 C27 1.385(10)
C26 H26 0.9300
C27 C29 1.384(9)
C27 C28 1.454(13)
C29 H29 0.9300
C3 C4 1.487(10)
C1 C2 1.518(8)
C1 H1B 0.9700
C1 H1A 0.9700
C12 H12B 0.9700
C12 H12A 0.9700
C2 H2B 0.9700
C2 H2A 0.9700
C8 C7 1.373(9)
C8 C9 1.384(9)
C8 H8 0.9300
C7 C6 1.388(9)
C7 C10 1.449(12)
C6 C5 1.369(9)
C6 H6 0.9300
C5 C4 1.366(8)
C5 H5 0.9300
C9 C4 1.367(9)
C9 H9 0.9300
C10 N5 1.139(10)
